data_4320866
loop_
_publ_author_name
'Olexandr I. Guzyr'
'Rolf Siefken'
'Debashis Chakraborty'
'Herbert W. Roesky'
'Markus Teichert'

_publ_contact_author
;
      Herbert W. Roesky
      Institut f\"ur Anorganische Chemie
      Universit\"at G\"ottingen
      Tammannstr. 4
      37077 G\"ottingen
      Germany
;
_publ_contact_author_email agouzyr@gwdg.de
_publ_contact_author_fax '049 551 393373'
_publ_contact_author_phone '049 551 393001'
_publ_section_title
;
 Synthesis and Structure of Organic-Soluble Binuclear Molecular
 Phosphonates of Tantalum, Molybdenum, and Tungsten
;
_journal_name_full 'Inorganic Chemistry'
_journal_page_first 1680
_journal_page_last 1683
_journal_paper_doi 10.1021/ic990966f
_journal_volume 39
_journal_year 2000
_chemical_formula_sum 'C40 H76 O15 P4 Ta2'
_chemical_formula_weight 1282.79
_chemical_name_systematic
;
 compound 2
;
_space_group_IT_number 14
_symmetry_cell_setting monoclinic
_symmetry_space_group_name_Hall '-P 2ybc'
_symmetry_space_group_name_H-M 'P 1 21/c 1'
_atom_sites_solution_hydrogens geom
_atom_sites_solution_primary direct
_atom_sites_solution_secondary difmap
_audit_creation_method SHELXL-97
_cell_angle_alpha 90.00
_cell_angle_beta 106.09(3)
_cell_angle_gamma 90.00
_cell_formula_units_Z 4
_cell_length_a 11.875(3)
_cell_length_b 42.072(9)
_cell_length_c 10.394(2)
_cell_measurement_reflns_used 8192
_cell_measurement_temperature 133(2)
_cell_measurement_theta_max 25.11
_cell_measurement_theta_min 1.78
_cell_volume 4989(2)
_computing_cell_refinement 'Bruker SAINT (V. 5.00, Bruker 1998)'
_computing_data_collection 'Siemens SMART (V. 4.202, Siemens 1996)'
_computing_data_reduction 'Bruker SAINT (V. 5.00, Bruker 1998)'
_computing_molecular_graphics 'Bruker AXS SHELXTL (V. 5.10)'
_computing_publication_material 'SHELXL-97 (Sheldrick, 1997)'
_computing_structure_refinement 'SHELXL-97 (Sheldrick, 1997)'
_computing_structure_solution 'SHELXS-97 (Sheldrick, 1990)'
_diffrn_ambient_temperature 133(2)
_diffrn_detector_area_resol_mean '8.192 pixels/mm'
_diffrn_measured_fraction_theta_full 0.984
_diffrn_measured_fraction_theta_max 0.984
_diffrn_measurement_device_type 'Stoe-Siemens-Huber four circle diffractometer'
_diffrn_measurement_method 'phi scan'
_diffrn_radiation_monochromator graphite
_diffrn_radiation_source 'fine-focus sealed tube'
_diffrn_radiation_type MoK\a
_diffrn_radiation_wavelength 0.71073
_diffrn_reflns_av_R_equivalents 0.0572
_diffrn_reflns_av_sigmaI/netI 0.0282
_diffrn_reflns_limit_h_max 13
_diffrn_reflns_limit_h_min -14
_diffrn_reflns_limit_k_max 49
_diffrn_reflns_limit_k_min 0
_diffrn_reflns_limit_l_max 12
_diffrn_reflns_limit_l_min 0
_diffrn_reflns_number 68445
_diffrn_reflns_theta_full 25.11
_diffrn_reflns_theta_max 25.11
_diffrn_reflns_theta_min 1.78
_exptl_absorpt_coefficient_mu 4.572
_exptl_absorpt_correction_T_max 0.7402
_exptl_absorpt_correction_T_min 0.2975
_exptl_absorpt_correction_type multi-scan
_exptl_absorpt_process_details 'SADABS (Sheldrick, 1997)'
_exptl_crystal_colour yellow
_exptl_crystal_density_diffrn 1.708
_exptl_crystal_density_method 'not measured'
_exptl_crystal_description plates
_exptl_crystal_F_000 2568
_exptl_crystal_size_max 0.35
_exptl_crystal_size_mid 0.13
_exptl_crystal_size_min 0.07
_refine_diff_density_max 1.336
_refine_diff_density_min -2.060
_refine_diff_density_rms 0.162
_refine_ls_extinction_method none
_refine_ls_goodness_of_fit_ref 1.476
_refine_ls_hydrogen_treatment mixed
_refine_ls_matrix_type full
_refine_ls_number_parameters 619
_refine_ls_number_reflns 8756
_refine_ls_number_restraints 228
_refine_ls_restrained_S_all 1.459
_refine_ls_R_factor_all 0.0556
_refine_ls_R_factor_gt 0.0501
_refine_ls_shift/su_max 0.000
_refine_ls_shift/su_mean 0.000
_refine_ls_structure_factor_coef Fsqd
_refine_ls_weighting_details 'calc w=1/[\s^2^(Fo^2^)+(0.0000P)^2^+47.7568P] where P=(Fo^2^+2Fc^2^)/3'
_refine_ls_weighting_scheme calc
_refine_ls_wR_factor_gt 0.0943
_refine_ls_wR_factor_ref 0.0958
_reflns_number_gt 8164
_reflns_number_total 8756
_reflns_threshold_expression >2sigma(I)
_cod_data_source_file ic990966f_1.cif
_cod_data_source_block etoile
_cod_original_cell_volume 4989.5(19)
_cod_database_code 4320866

loop_
_symmetry_equiv_pos_as_xyz
'x, y, z'
'-x, y+1/2, -z+1/2'
'-x, -y, -z'
'x, -y-1/2, z-1/2'

loop_
_atom_site_label
_atom_site_type_symbol
_atom_site_fract_x
_atom_site_fract_y
_atom_site_fract_z
_atom_site_U_iso_or_equiv
_atom_site_adp_type
_atom_site_occupancy
_atom_site_symmetry_multiplicity
_atom_site_calc_flag
_atom_site_refinement_flags
_atom_site_disorder_assembly
_atom_site_disorder_group
Ta1 Ta -0.34359(3) 0.121934(7) 0.08320(3) 0.01311(9) Uani 1 1 d . . .
Ta2 Ta -0.12576(3) 0.078766(7) 0.15154(3) 0.01265(9) Uani 1 1 d . . .
O1 O -0.1935(4) 0.11568(12) 0.2203(5) 0.0133(11) Uani 1 1 d . . .
O2 O -0.2744(4) 0.08506(11) 0.0178(5) 0.0130(11) Uani 1 1 d . . .
C1 C -0.5630(7) 0.1181(2) -0.0008(9) 0.0258(17) Uani 1 1 d U . .
C2 C -0.5397(7) 0.1501(2) -0.0216(9) 0.0250(17) Uani 1 1 d U . .
C3 C -0.4741(7) 0.1511(2) -0.1169(8) 0.0232(17) Uani 1 1 d U . .
C4 C -0.4588(7) 0.1193(2) -0.1564(8) 0.0280(18) Uani 1 1 d U . .
C5 C -0.5142(7) 0.0989(2) -0.0842(9) 0.0256(17) Uani 1 1 d U . .
C6 C -0.6370(8) 0.1068(3) 0.0856(11) 0.043(3) Uani 1 1 d U . .
H6A H -0.7193 0.1060 0.0326 0.065 Uiso 1 1 calc R . .
H6B H -0.6288 0.1215 0.1607 0.065 Uiso 1 1 calc R . .
H6C H -0.6114 0.0856 0.1200 0.065 Uiso 1 1 calc R . .
C7 C -0.5876(8) 0.1782(3) 0.0299(11) 0.044(3) Uani 1 1 d U . .
H7A H -0.6568 0.1858 -0.0383 0.065 Uiso 1 1 calc R . .
H7B H -0.5281 0.1950 0.0512 0.065 Uiso 1 1 calc R . .
H7C H -0.6096 0.1723 0.1109 0.065 Uiso 1 1 calc R . .
C8 C -0.4385(9) 0.1807(3) -0.1739(12) 0.050(3) Uani 1 1 d U . .
H8A H -0.3768 0.1758 -0.2168 0.076 Uiso 1 1 calc R . .
H8B H -0.4091 0.1962 -0.1020 0.076 Uiso 1 1 calc R . .
H8C H -0.5064 0.1897 -0.2405 0.076 Uiso 1 1 calc R . .
C9 C -0.3999(9) 0.1105(3) -0.2602(9) 0.043(3) Uani 1 1 d U . .
H9A H -0.4073 0.1281 -0.3240 0.065 Uiso 1 1 calc R . .
H9B H -0.4369 0.0914 -0.3075 0.065 Uiso 1 1 calc R . .
H9C H -0.3168 0.1063 -0.2174 0.065 Uiso 1 1 calc R . .
C10 C -0.5244(9) 0.0634(2) -0.0964(11) 0.043(3) Uani 1 1 d U . .
H10A H -0.4736 0.0535 -0.0156 0.065 Uiso 1 1 calc R . .
H10B H -0.5005 0.0564 -0.1748 0.065 Uiso 1 1 calc R . .
H10C H -0.6059 0.0571 -0.1066 0.065 Uiso 1 1 calc R . .
C11 C -0.0313(7) 0.02596(18) 0.1854(8) 0.0188(16) Uani 1 1 d U . .
C12 C -0.1355(7) 0.02188(18) 0.0815(8) 0.0197(16) Uani 1 1 d U . .
C13 C -0.1248(7) 0.03848(19) -0.0322(8) 0.0217(16) Uani 1 1 d U . .
C14 C -0.0133(7) 0.05313(18) 0.0009(8) 0.0180(15) Uani 1 1 d U . .
C15 C 0.0445(7) 0.04533(18) 0.1352(8) 0.0179(15) Uani 1 1 d U . .
C16 C -0.0027(7) 0.01063(19) 0.3218(8) 0.0214(17) Uani 1 1 d U . .
H16A H 0.0651 0.0213 0.3817 0.032 Uiso 1 1 calc R . .
H16B H 0.0157 -0.0119 0.3140 0.032 Uiso 1 1 calc R . .
H16C H -0.0702 0.0125 0.3581 0.032 Uiso 1 1 calc R . .
C17 C -0.2390(8) 0.0014(2) 0.0833(9) 0.0275(19) Uani 1 1 d U . .
H17A H -0.2351 -0.0186 0.0365 0.041 Uiso 1 1 calc R . .
H17B H -0.3116 0.0126 0.0383 0.041 Uiso 1 1 calc R . .
H17C H -0.2378 -0.0030 0.1762 0.041 Uiso 1 1 calc R . .
C18 C -0.2135(8) 0.0387(2) -0.1656(8) 0.033(2) Uani 1 1 d U . .
H18A H -0.2146 0.0179 -0.2084 0.049 Uiso 1 1 calc R . .
H18B H -0.1931 0.0551 -0.2221 0.049 Uiso 1 1 calc R . .
H18C H -0.2911 0.0432 -0.1541 0.049 Uiso 1 1 calc R . .
C19 C 0.0407(8) 0.0708(2) -0.0915(9) 0.031(2) Uani 1 1 d U . .
H19A H 0.0767 0.0904 -0.0480 0.047 Uiso 1 1 calc R . .
H19B H -0.0198 0.0761 -0.1740 0.047 Uiso 1 1 calc R . .
H19C H 0.1009 0.0575 -0.1130 0.047 Uiso 1 1 calc R . .
C20 C 0.1691(7) 0.0540(2) 0.2043(9) 0.029(2) Uani 1 1 d U . .
H20A H 0.1871 0.0483 0.2992 0.044 Uiso 1 1 calc R . .
H20B H 0.1798 0.0770 0.1960 0.044 Uiso 1 1 calc R . .
H20C H 0.2217 0.0425 0.1628 0.044 Uiso 1 1 calc R . .
P1 P -0.31381(18) 0.07089(5) 0.3206(2) 0.0160(4) Uani 1 1 d . . .
O3 O -0.3976(4) 0.09134(12) 0.2102(5) 0.0162(11) Uani 1 1 d . . .
O4 O -0.2179(4) 0.05538(12) 0.2673(5) 0.0136(11) Uani 1 1 d . . .
O5 O -0.2621(5) 0.08945(12) 0.4494(5) 0.0166(11) Uani 1 1 d . . .
C30 C -0.4020(8) 0.0395(2) 0.3653(9) 0.0255(19) Uani 1 1 d . . .
C31 C -0.3185(10) 0.0170(2) 0.4596(11) 0.046(3) Uani 1 1 d . . .
H31A H -0.2686 0.0291 0.5346 0.069 Uiso 1 1 calc R . .
H31B H -0.2694 0.0062 0.4114 0.069 Uiso 1 1 calc R . .
H31C H -0.3635 0.0012 0.4940 0.069 Uiso 1 1 calc R . .
C32 C -0.4749(8) 0.0210(2) 0.2436(9) 0.030(2) Uani 1 1 d . . .
H32A H -0.4229 0.0119 0.1948 0.045 Uiso 1 1 calc R . .
H32B H -0.5307 0.0355 0.1844 0.045 Uiso 1 1 calc R . .
H32C H -0.5178 0.0039 0.2736 0.045 Uiso 1 1 calc R . .
C33 C -0.4855(10) 0.0556(3) 0.4343(13) 0.053(3) Uani 1 1 d . . .
H33A H -0.5365 0.0395 0.4573 0.080 Uiso 1 1 calc R . .
H33B H -0.5335 0.0713 0.3737 0.080 Uiso 1 1 calc R . .
H33C H -0.4399 0.0662 0.5161 0.080 Uiso 1 1 calc R . .
P2 P -0.10151(18) 0.14972(5) 0.0462(2) 0.0176(4) Uani 1 1 d . . .
O6 O -0.2366(4) 0.15090(12) 0.0045(5) 0.0163(11) Uani 1 1 d . . .
O7 O -0.0555(5) 0.11520(12) 0.0613(5) 0.0169(12) Uani 1 1 d . . .
O8 O -0.0468(5) 0.16988(14) 0.1739(6) 0.0275(14) Uani 1 1 d . . .
C40 C -0.0514(7) 0.16982(19) -0.0821(8) 0.0228(18) Uani 1 1 d . . .
C41 C 0.0828(8) 0.1692(2) -0.0414(10) 0.034(2) Uani 1 1 d . . .
H41A H 0.1113 0.1798 -0.1101 0.051 Uiso 1 1 calc R . .
H41B H 0.1099 0.1471 -0.0325 0.051 Uiso 1 1 calc R . .
H41C H 0.1130 0.1801 0.0444 0.051 Uiso 1 1 calc R . .
C42 C -0.1001(9) 0.1534(2) -0.2184(9) 0.033(2) Uani 1 1 d . . .
H42A H -0.1860 0.1542 -0.2442 0.050 Uiso 1 1 calc R . .
H42B H -0.0745 0.1312 -0.2117 0.050 Uiso 1 1 calc R . .
H42C H -0.0710 0.1643 -0.2861 0.050 Uiso 1 1 calc R . .
C43 C -0.0951(9) 0.2044(2) -0.0920(10) 0.033(2) Uani 1 1 d . . .
H43A H -0.0660 0.2159 -0.1586 0.050 Uiso 1 1 calc R . .
H43B H -0.0660 0.2148 -0.0047 0.050 Uiso 1 1 calc R . .
H43C H -0.1809 0.2047 -0.1192 0.050 Uiso 1 1 calc R . .
P3 P -0.2959(2) 0.17015(5) 0.3531(2) 0.0299(6) Uani 1 1 d . . .
O9 O -0.3586(5) 0.15895(12) 0.2124(5) 0.0195(12) Uani 1 1 d . . .
O10 O -0.1660(6) 0.17633(16) 0.3729(8) 0.054(2) Uani 1 1 d . . .
O11 O -0.3164(7) 0.14677(15) 0.4606(6) 0.0430(19) Uani 1 1 d . . .
C50 C -0.3574(10) 0.2073(2) 0.3885(9) 0.039(3) Uani 1 1 d . . .
C51 C -0.4839(11) 0.2031(3) 0.3943(12) 0.058(3) Uani 1 1 d . . .
H51A H -0.4869 0.1865 0.4597 0.088 Uiso 1 1 calc R . .
H51B H -0.5334 0.1969 0.3059 0.088 Uiso 1 1 calc R . .
H51C H -0.5124 0.2232 0.4212 0.088 Uiso 1 1 calc R . .
C52 C -0.2803(13) 0.2195(3) 0.5245(11) 0.067(4) Uani 1 1 d . . .
H52A H -0.1983 0.2203 0.5226 0.101 Uiso 1 1 calc R . .
H52B H -0.2877 0.2051 0.5959 0.101 Uiso 1 1 calc R . .
H52C H -0.3060 0.2409 0.5412 0.101 Uiso 1 1 calc R . .
C53 C -0.3502(10) 0.2313(2) 0.2796(10) 0.045(3) Uani 1 1 d . . .
H53A H -0.3804 0.2519 0.2988 0.068 Uiso 1 1 calc R . .
H53B H -0.3972 0.2236 0.1921 0.068 Uiso 1 1 calc R . .
H53C H -0.2684 0.2336 0.2784 0.068 Uiso 1 1 calc R . .
P4 P 0.02871(19) 0.10660(6) 0.4572(2) 0.0237(5) Uani 1 1 d . . .
O12 O 0.0086(4) 0.08777(12) 0.3287(5) 0.0154(11) Uani 1 1 d . . .
O13 O -0.0429(5) 0.09200(18) 0.5472(6) 0.0398(17) Uani 1 1 d . . .
O14 O 0.0052(6) 0.14192(16) 0.4350(9) 0.052(2) Uani 1 1 d . . .
C60 C 0.1793(7) 0.1036(2) 0.5566(8) 0.026(2) Uani 1 1 d . . .
C61 C 0.2129(9) 0.0693(2) 0.5914(9) 0.039(2) Uani 1 1 d . . .
H61A H 0.2093 0.0574 0.5092 0.058 Uiso 1 1 calc R . .
H61B H 0.1583 0.0598 0.6361 0.058 Uiso 1 1 calc R . .
H61C H 0.2927 0.0683 0.6512 0.058 Uiso 1 1 calc R . .
C62 C 0.1924(8) 0.1224(3) 0.6879(9) 0.039(2) Uani 1 1 d . . .
H62A H 0.1394 0.1135 0.7360 0.058 Uiso 1 1 calc R . .
H62B H 0.1727 0.1448 0.6667 0.058 Uiso 1 1 calc R . .
H62C H 0.2734 0.1208 0.7442 0.058 Uiso 1 1 calc R . .
C63 C 0.2588(8) 0.1186(2) 0.4791(10) 0.037(2) Uani 1 1 d . . .
H63A H 0.3404 0.1181 0.5343 0.056 Uiso 1 1 calc R . .
H63B H 0.2351 0.1407 0.4572 0.056 Uiso 1 1 calc R . .
H63C H 0.2517 0.1067 0.3962 0.056 Uiso 1 1 calc R . .
O1S O 0.2414(16) 0.2467(4) 0.4568(17) 0.114(6) Uani 0.73(2) 1 d PDU A 1
C1S C 0.297(2) 0.2444(5) 0.594(2) 0.087(6) Uani 0.73(2) 1 d PDU A 1
H1S1 H 0.2900 0.2648 0.6388 0.104 Uiso 0.73(2) 1 calc PR A 1
H1S2 H 0.3814 0.2397 0.6086 0.104 Uiso 0.73(2) 1 calc PR A 1
C2S C 0.237(2) 0.2177(5) 0.650(2) 0.087(7) Uani 0.73(2) 1 d PDU A 1
H2S1 H 0.2759 0.1969 0.6467 0.105 Uiso 0.73(2) 1 calc PR A 1
H2S2 H 0.2369 0.2221 0.7436 0.105 Uiso 0.73(2) 1 calc PR A 1
C3S C 0.119(2) 0.2185(8) 0.558(3) 0.108(7) Uani 0.73(2) 1 d PDU A 1
H3S1 H 0.0700 0.2350 0.5848 0.129 Uiso 0.73(2) 1 calc PR A 1
H3S2 H 0.0791 0.1976 0.5542 0.129 Uiso 0.73(2) 1 calc PR A 1
C4S C 0.143(2) 0.2267(8) 0.424(3) 0.116(8) Uani 0.73(2) 1 d PDU A 1
H4S1 H 0.1598 0.2072 0.3796 0.140 Uiso 0.73(2) 1 calc PR A 1
H4S2 H 0.0753 0.2377 0.3639 0.140 Uiso 0.73(2) 1 calc PR A 1
O1B O 0.114(4) 0.2188(13) 0.461(5) 0.094(10) Uani 0.27(2) 1 d PDU A 2
C1B C 0.237(4) 0.2204(16) 0.499(6) 0.106(9) Uani 0.27(2) 1 d PDU A 2
H1B1 H 0.2654 0.2337 0.4359 0.128 Uiso 0.27(2) 1 calc PR A 2
H1B2 H 0.2716 0.1989 0.5025 0.128 Uiso 0.27(2) 1 calc PR A 2
C2B C 0.268(4) 0.2356(17) 0.639(6) 0.105(11) Uani 0.27(2) 1 d PDU A 2
H2B1 H 0.3494 0.2308 0.6909 0.126 Uiso 0.27(2) 1 calc PR A 2
H2B2 H 0.2561 0.2589 0.6343 0.126 Uiso 0.27(2) 1 calc PR A 2
C3B C 0.183(5) 0.2199(17) 0.697(4) 0.096(10) Uani 0.27(2) 1 d PDU A 2
H3B1 H 0.1630 0.2336 0.7653 0.115 Uiso 0.27(2) 1 calc PR A 2
H3B2 H 0.2140 0.1994 0.7393 0.115 Uiso 0.27(2) 1 calc PR A 2
C4B C 0.077(4) 0.215(2) 0.577(6) 0.097(11) Uani 0.27(2) 1 d PDU A 2
H4B1 H 0.0451 0.1932 0.5788 0.117 Uiso 0.27(2) 1 calc PR A 2
H4B2 H 0.0151 0.2305 0.5778 0.117 Uiso 0.27(2) 1 calc PR A 2

loop_
_atom_site_aniso_label
_atom_site_aniso_U_11
_atom_site_aniso_U_22
_atom_site_aniso_U_33
_atom_site_aniso_U_23
_atom_site_aniso_U_13
_atom_site_aniso_U_12
Ta1 0.01197(16) 0.01162(16) 0.01451(16) 0.00027(12) 0.00162(12) -0.00004(12)
Ta2 0.01302(16) 0.01224(16) 0.01208(15) 0.00010(12) 0.00247(12) 0.00068(12)
O1 0.016(3) 0.012(3) 0.013(3) 0.000(2) 0.006(2) -0.001(2)
O2 0.017(3) 0.009(3) 0.014(3) 0.002(2) 0.006(2) -0.004(2)
C1 0.010(4) 0.032(4) 0.028(4) 0.003(4) -0.007(3) -0.005(3)
C2 0.012(4) 0.028(4) 0.027(5) 0.002(3) -0.007(3) 0.002(3)
C3 0.014(4) 0.023(4) 0.027(4) 0.013(3) -0.004(3) 0.005(3)
C4 0.024(5) 0.035(4) 0.019(4) 0.001(4) -0.006(3) 0.010(4)
C5 0.015(4) 0.020(4) 0.030(5) -0.005(3) -0.014(3) 0.001(3)
C6 0.012(5) 0.065(7) 0.050(6) 0.019(5) 0.004(4) 0.001(4)
C7 0.024(5) 0.051(6) 0.045(6) -0.009(5) -0.008(4) 0.011(5)
C8 0.033(6) 0.042(6) 0.069(8) 0.041(6) 0.001(5) 0.004(5)
C9 0.043(6) 0.063(7) 0.016(5) -0.006(4) -0.004(4) 0.010(5)
C10 0.041(6) 0.023(4) 0.051(6) -0.004(4) -0.014(5) -0.001(4)
C11 0.025(4) 0.014(4) 0.017(4) -0.002(3) 0.004(3) 0.006(3)
C12 0.027(4) 0.013(4) 0.018(4) -0.005(3) 0.005(3) 0.003(3)
C13 0.025(4) 0.020(4) 0.018(4) -0.007(3) 0.002(3) 0.004(3)
C14 0.026(4) 0.012(4) 0.019(4) -0.002(3) 0.010(3) 0.006(3)
C15 0.019(4) 0.013(4) 0.024(4) -0.003(3) 0.009(3) 0.007(3)
C16 0.025(4) 0.016(4) 0.023(4) 0.002(3) 0.005(3) 0.005(3)
C17 0.030(5) 0.021(5) 0.032(5) -0.010(4) 0.010(4) -0.001(3)
C18 0.037(5) 0.040(6) 0.018(4) -0.010(4) 0.001(4) 0.000(4)
C19 0.042(5) 0.028(5) 0.032(5) 0.006(4) 0.023(4) 0.011(4)
C20 0.020(4) 0.031(5) 0.037(5) -0.004(4) 0.009(4) 0.002(4)
P1 0.0174(10) 0.0142(10) 0.0170(10) 0.0012(8) 0.0060(8) -0.0024(8)
O3 0.013(3) 0.017(3) 0.020(3) 0.001(2) 0.005(2) -0.001(2)
O4 0.016(3) 0.013(3) 0.012(3) 0.002(2) 0.005(2) 0.002(2)
O5 0.023(3) 0.018(3) 0.011(3) -0.004(2) 0.007(2) -0.007(2)
C30 0.031(5) 0.019(4) 0.030(5) 0.005(4) 0.013(4) -0.008(4)
C31 0.061(7) 0.028(6) 0.047(6) 0.017(5) 0.015(6) -0.016(5)
C32 0.026(5) 0.028(5) 0.037(5) -0.007(4) 0.011(4) -0.012(4)
C33 0.059(7) 0.045(7) 0.080(9) -0.018(6) 0.062(7) -0.025(6)
P2 0.0182(11) 0.0163(10) 0.0183(10) 0.0017(8) 0.0054(8) -0.0023(8)
O6 0.016(3) 0.014(3) 0.020(3) 0.002(2) 0.006(2) 0.000(2)
O7 0.019(3) 0.015(3) 0.018(3) 0.007(2) 0.007(2) 0.001(2)
O8 0.030(3) 0.026(3) 0.025(3) -0.004(3) 0.005(3) -0.011(3)
C40 0.026(5) 0.020(4) 0.022(4) 0.007(3) 0.007(4) 0.002(4)
C41 0.026(5) 0.038(6) 0.043(6) 0.013(4) 0.019(4) -0.005(4)
C42 0.041(6) 0.037(6) 0.023(5) 0.005(4) 0.012(4) 0.006(4)
C43 0.036(5) 0.027(5) 0.042(6) 0.007(4) 0.019(5) -0.003(4)
P3 0.0405(14) 0.0170(12) 0.0241(12) -0.0064(9) -0.0043(10) 0.0093(10)
O9 0.019(3) 0.016(3) 0.023(3) -0.003(2) 0.005(2) 0.004(2)
O10 0.033(4) 0.023(4) 0.083(6) -0.006(4) -0.024(4) -0.003(3)
O11 0.085(6) 0.023(3) 0.019(3) 0.000(3) 0.011(3) 0.016(4)
C50 0.067(7) 0.016(5) 0.029(5) -0.005(4) 0.006(5) 0.022(5)
C51 0.078(9) 0.054(8) 0.051(7) -0.004(6) 0.031(7) 0.028(7)
C52 0.122(12) 0.030(6) 0.031(6) -0.023(5) -0.012(7) 0.027(7)
C53 0.071(8) 0.011(5) 0.046(6) -0.001(4) 0.003(6) 0.013(5)
P4 0.0152(11) 0.0296(12) 0.0230(11) -0.0106(9) -0.0003(9) 0.0008(9)
O12 0.015(3) 0.016(3) 0.013(3) 0.000(2) 0.001(2) 0.000(2)
O13 0.027(4) 0.076(5) 0.013(3) -0.010(3) 0.001(3) -0.009(3)
O14 0.023(4) 0.024(4) 0.100(7) -0.023(4) 0.001(4) -0.001(3)
C60 0.012(4) 0.040(5) 0.019(4) -0.006(4) -0.006(3) -0.002(4)
C61 0.033(5) 0.049(6) 0.024(5) 0.002(4) -0.010(4) 0.012(5)
C62 0.026(5) 0.058(7) 0.027(5) -0.015(5) -0.004(4) -0.005(5)
C63 0.022(5) 0.046(6) 0.042(6) -0.012(5) 0.005(4) -0.010(4)
O1S 0.124(12) 0.095(12) 0.102(10) 0.021(9) -0.003(9) -0.016(9)
C1S 0.078(12) 0.074(13) 0.096(12) 0.014(11) 0.006(10) -0.031(9)
C2S 0.070(12) 0.054(10) 0.114(13) 0.021(10) -0.015(10) -0.026(10)
C3S 0.065(12) 0.076(12) 0.152(15) 0.016(14) -0.020(11) -0.020(11)
C4S 0.115(16) 0.076(16) 0.119(12) -0.002(13) -0.033(11) -0.004(10)
O1B 0.084(14) 0.053(18) 0.119(17) 0.004(19) -0.017(15) -0.026(15)
C1B 0.087(14) 0.083(16) 0.129(16) 0.015(15) -0.002(14) -0.026(15)
C2B 0.080(18) 0.08(2) 0.121(19) 0.022(18) -0.021(16) -0.042(18)
C3B 0.08(2) 0.069(19) 0.118(16) 0.020(19) -0.017(15) -0.027(19)
C4B 0.069(18) 0.07(2) 0.13(2) 0.02(2) -0.016(15) -0.03(2)

loop_
_atom_type_symbol
_atom_type_description
_atom_type_scat_dispersion_real
_atom_type_scat_dispersion_imag
_atom_type_scat_source
C C 0.0033 0.0016 'International Tables Vol C Tables 4.2.6.8 and 6.1.1.4'
H H 0.0000 0.0000 'International Tables Vol C Tables 4.2.6.8 and 6.1.1.4'
O O 0.0106 0.0060 'International Tables Vol C Tables 4.2.6.8 and 6.1.1.4'
P P 0.1023 0.0942 'International Tables Vol C Tables 4.2.6.8 and 6.1.1.4'
Ta Ta -0.7052 6.5227 'International Tables Vol C Tables 4.2.6.8 and 6.1.1.4'

loop_
_geom_angle_atom_site_label_1
_geom_angle_atom_site_label_2
_geom_angle_atom_site_label_3
_geom_angle
_geom_angle_site_symmetry_1
_geom_angle_site_symmetry_3
_geom_angle_publ_flag
O2 Ta1 O1 76.3(2) . . ?
O2 Ta1 O3 87.9(2) . . ?
O1 Ta1 O3 80.4(2) . . ?
O2 Ta1 O6 88.1(2) . . ?
O1 Ta1 O6 80.4(2) . . ?
O3 Ta1 O6 160.9(2) . . ?
O2 Ta1 O9 158.0(2) . . ?
O1 Ta1 O9 81.7(2) . . ?
O3 Ta1 O9 87.5(2) . . ?
O6 Ta1 O9 89.2(2) . . ?
O2 Ta1 C5 77.7(2) . . ?
O1 Ta1 C5 149.2(2) . . ?
O3 Ta1 C5 82.4(3) . . ?
O6 Ta1 C5 115.0(3) . . ?
O9 Ta1 C5 122.9(2) . . ?
O2 Ta1 C4 77.6(2) . . ?
O1 Ta1 C4 148.8(2) . . ?
O3 Ta1 C4 115.4(3) . . ?
O6 Ta1 C4 81.9(3) . . ?
O9 Ta1 C4 123.6(2) . . ?
C5 Ta1 C4 33.1(3) . . ?
O2 Ta1 C1 108.8(3) . . ?
O1 Ta1 C1 152.5(2) . . ?
O3 Ta1 C1 72.9(2) . . ?
O6 Ta1 C1 126.0(2) . . ?
O9 Ta1 C1 90.4(3) . . ?
C5 Ta1 C1 33.1(3) . . ?
C4 Ta1 C1 54.6(3) . . ?
O2 Ta1 C3 108.5(2) . . ?
O1 Ta1 C3 152.0(2) . . ?
O3 Ta1 C3 126.6(2) . . ?
O6 Ta1 C3 72.3(2) . . ?
O9 Ta1 C3 91.5(3) . . ?
C5 Ta1 C3 54.3(3) . . ?
C4 Ta1 C3 32.9(3) . . ?
C1 Ta1 C3 53.7(3) . . ?
O2 Ta1 C2 129.4(2) . . ?
O1 Ta1 C2 154.3(2) . . ?
O3 Ta1 C2 98.8(2) . . ?
O6 Ta1 C2 98.2(2) . . ?
O9 Ta1 C2 72.6(2) . . ?
C5 Ta1 C2 54.1(3) . . ?
C4 Ta1 C2 54.2(3) . . ?
C1 Ta1 C2 32.0(3) . . ?
C3 Ta1 C2 32.3(3) . . ?
O2 Ta1 Ta2 37.62(15) . . ?
O1 Ta1 Ta2 38.66(14) . . ?
O3 Ta1 Ta2 82.82(14) . . ?
O6 Ta1 Ta2 82.58(14) . . ?
O9 Ta1 Ta2 120.37(15) . . ?
C5 Ta1 Ta2 113.81(19) . . ?
C4 Ta1 Ta2 113.5(2) . . ?
C1 Ta1 Ta2 140.0(2) . . ?
C3 Ta1 Ta2 139.2(2) . . ?
C2 Ta1 Ta2 167.0(2) . . ?
O2 Ta2 O1 76.7(2) . . ?
O2 Ta2 O4 87.66(19) . . ?
O1 Ta2 O4 80.2(2) . . ?
O2 Ta2 O7 88.6(2) . . ?
O1 Ta2 O7 80.7(2) . . ?
O4 Ta2 O7 160.9(2) . . ?
O2 Ta2 O12 156.8(2) . . ?
O1 Ta2 O12 80.1(2) . . ?
O4 Ta2 O12 88.40(19) . . ?
O7 Ta2 O12 87.7(2) . . ?
O2 Ta2 C11 120.8(2) . . ?
O1 Ta2 C11 150.7(2) . . ?
O4 Ta2 C11 77.5(2) . . ?
O7 Ta2 C11 120.1(2) . . ?
O12 Ta2 C11 80.4(2) . . ?
O2 Ta2 C12 87.8(2) . . ?
O1 Ta2 C12 150.5(2) . . ?
O4 Ta2 C12 74.1(2) . . ?
O7 Ta2 C12 124.4(2) . . ?
O12 Ta2 C12 112.9(2) . . ?
C11 Ta2 C12 33.0(3) . . ?
O2 Ta2 C15 128.2(2) . . ?
O1 Ta2 C15 152.1(2) . . ?
O4 Ta2 C15 109.7(2) . . ?
O7 Ta2 C15 87.2(2) . . ?
O12 Ta2 C15 74.4(2) . . ?
C11 Ta2 C15 33.1(3) . . ?
C12 Ta2 C15 54.2(3) . . ?
O2 Ta2 C13 75.3(2) . . ?
O1 Ta2 C13 151.6(2) . . ?
O4 Ta2 C13 103.3(2) . . ?
O7 Ta2 C13 93.8(2) . . ?
O12 Ta2 C13 127.8(2) . . ?
C11 Ta2 C13 54.1(3) . . ?
C12 Ta2 C13 32.3(3) . . ?
C15 Ta2 C13 53.6(3) . . ?
O2 Ta2 C14 98.3(2) . . ?
O1 Ta2 C14 152.6(2) . . ?
O4 Ta2 C14 126.9(2) . . ?
O7 Ta2 C14 72.1(2) . . ?
O12 Ta2 C14 102.3(2) . . ?
C11 Ta2 C14 54.2(3) . . ?
C12 Ta2 C14 53.7(3) . . ?
C15 Ta2 C14 32.4(3) . . ?
C13 Ta2 C14 32.1(3) . . ?
O2 Ta2 Ta1 38.20(14) . . ?
O1 Ta2 Ta1 38.53(14) . . ?
O4 Ta2 Ta1 82.51(14) . . ?
O7 Ta2 Ta1 83.00(14) . . ?
O12 Ta2 Ta1 118.64(14) . . ?
C11 Ta2 Ta1 152.02(19) . . ?
C12 Ta2 Ta1 122.04(19) . . ?
C15 Ta2 Ta1 163.20(18) . . ?
C13 Ta2 Ta1 113.35(18) . . ?
C14 Ta2 Ta1 130.89(18) . . ?
Ta1 O1 Ta2 102.8(2) . . ?
Ta2 O2 Ta1 104.2(2) . . ?
C2 C1 C5 108.6(8) . . ?
C2 C1 C6 124.7(9) . . ?
C5 C1 C6 126.4(9) . . ?
C2 C1 Ta1 76.2(5) . . ?
C5 C1 Ta1 71.9(4) . . ?
C6 C1 Ta1 122.5(6) . . ?
C1 C2 C3 107.7(8) . . ?
C1 C2 C7 126.9(9) . . ?
C3 C2 C7 124.9(9) . . ?
C1 C2 Ta1 71.7(5) . . ?
C3 C2 Ta1 72.6(4) . . ?
C7 C2 Ta1 127.7(6) . . ?
C2 C3 C4 108.2(7) . . ?
C2 C3 C8 124.8(9) . . ?
C4 C3 C8 126.7(9) . . ?
C2 C3 Ta1 75.1(5) . . ?
C4 C3 Ta1 71.7(4) . . ?
C8 C3 Ta1 123.6(6) . . ?
C5 C4 C3 107.5(8) . . ?
C5 C4 C9 128.0(9) . . ?
C3 C4 C9 124.5(9) . . ?
C5 C4 Ta1 72.8(5) . . ?
C3 C4 Ta1 75.4(5) . . ?
C9 C4 Ta1 119.9(6) . . ?
C4 C5 C1 108.0(7) . . ?
C4 C5 C10 126.6(9) . . ?
C1 C5 C10 125.4(9) . . ?
C4 C5 Ta1 74.1(5) . . ?
C1 C5 Ta1 75.0(4) . . ?
C10 C5 Ta1 118.7(6) . . ?
C12 C11 C15 107.5(7) . . ?
C12 C11 C16 126.1(7) . . ?
C15 C11 C16 126.3(7) . . ?
C12 C11 Ta2 74.5(4) . . ?
C15 C11 Ta2 74.9(4) . . ?
C16 C11 Ta2 119.6(5) . . ?
C13 C12 C11 108.5(7) . . ?
C13 C12 C17 123.9(7) . . ?
C11 C12 C17 127.4(8) . . ?
C13 C12 Ta2 76.2(5) . . ?
C11 C12 Ta2 72.5(4) . . ?
C17 C12 Ta2 121.1(5) . . ?
C12 C13 C14 108.0(7) . . ?
C12 C13 C18 125.3(8) . . ?
C14 C13 C18 126.6(8) . . ?
C12 C13 Ta2 71.4(4) . . ?
C14 C13 Ta2 74.1(4) . . ?
C18 C13 Ta2 122.9(6) . . ?
C15 C14 C13 107.7(7) . . ?
C15 C14 C19 125.0(8) . . ?
C13 C14 C19 127.0(8) . . ?
C15 C14 Ta2 71.7(4) . . ?
C13 C14 Ta2 73.8(4) . . ?
C19 C14 Ta2 125.0(5) . . ?
C14 C15 C11 108.3(7) . . ?
C14 C15 C20 124.1(7) . . ?
C11 C15 C20 127.4(7) . . ?
C14 C15 Ta2 75.9(4) . . ?
C11 C15 Ta2 72.0(4) . . ?
C20 C15 Ta2 122.5(5) . . ?
O5 P1 O4 112.0(3) . . ?
O5 P1 O3 112.6(3) . . ?
O4 P1 O3 110.7(3) . . ?
O5 P1 C30 105.5(3) . . ?
O4 P1 C30 108.6(4) . . ?
O3 P1 C30 107.1(4) . . ?
P1 O3 Ta1 124.6(3) . . ?
P1 O4 Ta2 124.5(3) . . ?
C31 C30 C32 109.7(8) . . ?
C31 C30 C33 111.4(9) . . ?
C32 C30 C33 108.6(8) . . ?
C31 C30 P1 107.3(6) . . ?
C32 C30 P1 112.9(6) . . ?
C33 C30 P1 106.9(6) . . ?
O6 P2 O7 111.7(3) . . ?
O6 P2 O8 112.2(3) . . ?
O7 P2 O8 111.9(3) . . ?
O6 P2 C40 107.9(3) . . ?
O7 P2 C40 109.5(3) . . ?
O8 P2 C40 103.2(4) . . ?
P2 O6 Ta1 124.8(3) . . ?
P2 O7 Ta2 124.2(3) . . ?
C41 C40 C42 110.1(7) . . ?
C41 C40 C43 109.9(7) . . ?
C42 C40 C43 109.2(7) . . ?
C41 C40 P2 108.5(6) . . ?
C42 C40 P2 110.6(6) . . ?
C43 C40 P2 108.5(6) . . ?
O9 P3 O10 113.0(4) . . ?
O9 P3 O11 111.2(4) . . ?
O10 P3 O11 111.4(4) . . ?
O9 P3 C50 110.3(4) . . ?
O10 P3 C50 106.1(5) . . ?
O11 P3 C50 104.4(4) . . ?
P3 O9 Ta1 137.8(3) . . ?
C51 C50 C53 111.1(9) . . ?
C51 C50 C52 109.9(10) . . ?
C53 C50 C52 108.4(9) . . ?
C51 C50 P3 111.5(7) . . ?
C53 C50 P3 108.1(7) . . ?
C52 C50 P3 107.7(7) . . ?
O12 P4 O14 113.6(4) . . ?
O12 P4 O13 110.2(3) . . ?
O14 P4 O13 111.7(4) . . ?
O12 P4 C60 110.9(4) . . ?
O14 P4 C60 105.5(4) . . ?
O13 P4 C60 104.3(4) . . ?
P4 O12 Ta2 139.5(3) . . ?
C61 C60 C63 111.0(8) . . ?
C61 C60 C62 108.7(8) . . ?
C63 C60 C62 108.9(8) . . ?
C61 C60 P4 111.0(6) . . ?
C63 C60 P4 109.0(6) . . ?
C62 C60 P4 108.1(6) . . ?
C1S O1S C4S 109.5(19) . . ?
O1S C1S C2S 107.5(16) . . ?
C3S C2S C1S 101.4(13) . . ?
C2S C3S C4S 101.7(15) . . ?
O1S C4S C3S 105.7(17) . . ?
C4B O1B C1B 108(3) . . ?
O1B C1B C2B 104(2) . . ?
C3B C2B C1B 101(2) . . ?
C2B C3B C4B 103.1(18) . . ?
O1B C4B C3B 108(2) . . ?

loop_
_geom_bond_atom_site_label_1
_geom_bond_atom_site_label_2
_geom_bond_distance
_geom_bond_site_symmetry_2
_geom_bond_publ_flag
Ta1 O2 1.964(5) . ?
Ta1 O1 1.967(5) . ?
Ta1 O3 2.069(5) . ?
Ta1 O6 2.085(5) . ?
Ta1 O9 2.096(5) . ?
Ta1 C5 2.473(8) . ?
Ta1 C4 2.489(8) . ?
Ta1 C1 2.513(8) . ?
Ta1 C3 2.538(8) . ?
Ta1 C2 2.570(8) . ?
Ta1 Ta2 3.0783(8) . ?
Ta2 O2 1.938(5) . ?
Ta2 O1 1.972(5) . ?
Ta2 O4 2.084(5) . ?
Ta2 O7 2.088(5) . ?
Ta2 O12 2.110(5) . ?
Ta2 C11 2.470(8) . ?
Ta2 C12 2.495(8) . ?
Ta2 C15 2.507(7) . ?
Ta2 C13 2.556(8) . ?
Ta2 C14 2.560(7) . ?
C1 C2 1.404(12) . ?
C1 C5 1.420(12) . ?
C1 C6 1.497(12) . ?
C2 C3 1.420(12) . ?
C2 C7 1.474(13) . ?
C3 C4 1.424(12) . ?
C3 C8 1.493(12) . ?
C4 C5 1.415(13) . ?
C4 C9 1.486(13) . ?
C5 C10 1.504(12) . ?
C11 C12 1.410(11) . ?
C11 C15 1.416(11) . ?
C11 C16 1.508(11) . ?
C12 C13 1.408(11) . ?
C12 C17 1.504(12) . ?
C13 C14 1.414(12) . ?
C13 C18 1.491(11) . ?
C14 C15 1.413(11) . ?
C14 C19 1.492(11) . ?
C15 C20 1.500(11) . ?
P1 O5 1.525(5) . ?
P1 O4 1.543(5) . ?
P1 O3 1.554(5) . ?
P1 C30 1.824(8) . ?
C30 C31 1.515(13) . ?
C30 C32 1.532(12) . ?
C30 C33 1.533(13) . ?
P2 O6 1.542(5) . ?
P2 O7 1.544(5) . ?
P2 O8 1.558(6) . ?
P2 C40 1.812(8) . ?
C40 C41 1.531(12) . ?
C40 C42 1.538(12) . ?
C40 C43 1.540(12) . ?
P3 O9 1.520(6) . ?
P3 O10 1.522(8) . ?
P3 O11 1.557(7) . ?
P3 C50 1.804(9) . ?
C50 C51 1.531(16) . ?
C50 C53 1.536(14) . ?
C50 C52 1.544(14) . ?
P4 O12 1.513(5) . ?
P4 O14 1.518(7) . ?
P4 O13 1.555(7) . ?
P4 C60 1.805(8) . ?
C60 C61 1.514(13) . ?
C60 C63 1.538(13) . ?
C60 C62 1.548(12) . ?
O1S C1S 1.40(2) . ?
O1S C4S 1.40(2) . ?
C1S C2S 1.53(2) . ?
C2S C3S 1.47(3) . ?
C3S C4S 1.54(3) . ?
O1B C4B 1.40(2) . ?
O1B C1B 1.41(2) . ?
C1B C2B 1.54(3) . ?
C2B C3B 1.46(3) . ?
C3B C4B 1.53(3) . ?
